data_4504381
loop_
_publ_author_name
'Black, Cory A.'
'Hanton, Lyall R.'

_publ_section_title
;
 An Atypical Network:&#x00A0; Noninterpenetrating (10,3)-d Nets Using an
 Unsymmetrical Flexible Ligand and Ag(I) as Three-Connected Nodes
;
_journal_issue 9
_journal_name_full 'Crystal Growth &amp; Design'
_journal_page_first 1868
_journal_paper_doi 10.1021/cg070437j
_journal_volume 7
_journal_year 2007
_chemical_formula_moiety 'C11 H11 Ag N3 S, Cl O4'
_chemical_formula_sum 'C11 H11 Ag Cl N3 O4 S'
_chemical_formula_weight 424.61
_chemical_name_common 'compound 2 cban'
_chemical_name_systematic
;
 ?
;
_space_group_IT_number 33
_symmetry_cell_setting orthorhombic
_symmetry_space_group_name_Hall 'P 2c -2n'
_symmetry_space_group_name_H-M 'P n a 21'
_atom_sites_solution_hydrogens geom
_atom_sites_solution_primary direct
_atom_sites_solution_secondary difmap
_audit_creation_method SHELXL-97
_cell_angle_alpha 90
_cell_angle_beta 90
_cell_angle_gamma 90
_cell_formula_units_Z 4
_cell_length_a 13.080(4)
_cell_length_b 8.564(3)
_cell_length_c 12.607(4)
_cell_measurement_reflns_used 5004
_cell_measurement_temperature 90(2)
_cell_measurement_theta_max 37.21
_cell_measurement_theta_min 3.27
_cell_volume 1412.2(8)
_computing_cell_refinement 'Bruker SMART'
_computing_data_collection 'Bruker SMART'
_computing_data_reduction 'Bruker SAINT'
_computing_molecular_graphics 'Bruker SHELXTL'
_computing_publication_material 'Bruker SHELXTL'
_computing_structure_refinement 'SHELXL-97 (Sheldrick, 1997)'
_computing_structure_solution 'Bruker SHELXTL'
_diffrn_ambient_temperature 90(2)
_diffrn_measured_fraction_theta_full 0.998
_diffrn_measured_fraction_theta_max 0.931
_diffrn_measurement_device_type 'CCD area detector'
_diffrn_measurement_method 'phi and omega scans'
_diffrn_radiation_monochromator graphite
_diffrn_radiation_source 'fine-focus sealed tube'
_diffrn_radiation_type MoK\a
_diffrn_radiation_wavelength 0.71073
_diffrn_reflns_av_R_equivalents 0.0279
_diffrn_reflns_av_sigmaI/netI 0.0324
_diffrn_reflns_limit_h_max 22
_diffrn_reflns_limit_h_min -22
_diffrn_reflns_limit_k_max 14
_diffrn_reflns_limit_k_min -15
_diffrn_reflns_limit_l_max 14
_diffrn_reflns_limit_l_min -21
_diffrn_reflns_number 20280
_diffrn_reflns_theta_full 25.00
_diffrn_reflns_theta_max 39.13
_diffrn_reflns_theta_min 2.84
_exptl_absorpt_coefficient_mu 1.782
_exptl_absorpt_correction_T_max 0.8500
_exptl_absorpt_correction_T_min 0.7488
_exptl_absorpt_correction_type multi-scan
_exptl_absorpt_process_details 'SADABS (Sheldrick 1996)'
_exptl_crystal_colour colourless
_exptl_crystal_density_diffrn 1.997
_exptl_crystal_density_method 'not measured'
_exptl_crystal_description 'irregular block'
_exptl_crystal_F_000 840
_exptl_crystal_size_max 0.16
_exptl_crystal_size_mid 0.12
_exptl_crystal_size_min 0.09
_refine_diff_density_max 1.170
_refine_diff_density_min -0.480
_refine_diff_density_rms 0.101
_refine_ls_abs_structure_details 'Flack H D (1983), Acta Cryst. A39, 876-881'
_refine_ls_abs_structure_Flack -0.012(14)
_refine_ls_extinction_method none
_refine_ls_goodness_of_fit_ref 1.038
_refine_ls_hydrogen_treatment constr
_refine_ls_matrix_type full
_refine_ls_number_parameters 190
_refine_ls_number_reflns 6568
_refine_ls_number_restraints 1
_refine_ls_restrained_S_all 1.038
_refine_ls_R_factor_all 0.0315
_refine_ls_R_factor_gt 0.0260
_refine_ls_shift/su_max 0.002
_refine_ls_shift/su_mean 0.000
_refine_ls_structure_factor_coef Fsqd
_refine_ls_weighting_details 'calc w=1/[\s^2^(Fo^2^)+(0.0313P)^2^+0.0000P] where P=(Fo^2^+2Fc^2^)/3'
_refine_ls_weighting_scheme calc
_refine_ls_wR_factor_gt 0.0584
_refine_ls_wR_factor_ref 0.0606
_reflns_number_gt 5931
_reflns_number_total 6568
_reflns_threshold_expression >2sigma(I)
_cod_data_source_file cg070437jsi20070513_054724.cif
_cod_data_source_block cban
_cod_depositor_comments
;
The following automatic conversions were performed:

'_symmetry_cell_setting' value 'Orthorhombic' changed to
'orthorhombic' according to
/home/saulius/struct/CIF-dictionaries/cif_core.dic dictionary named
'cif_core.dic' version 2.4.1 from 2010-06-29.

Automatic conversion script
Id: cif_fix_values 1715 2011-07-08 13:25:40Z adriana 
;
_cod_original_cell_volume 1412.2(7)
_cod_database_code 4504381

loop_
_symmetry_equiv_pos_as_xyz
'x, y, z'
'-x, -y, z+1/2'
'-x+1/2, y+1/2, z+1/2'
'x+1/2, -y+1/2, z'

loop_
_atom_site_label
_atom_site_type_symbol
_atom_site_fract_x
_atom_site_fract_y
_atom_site_fract_z
_atom_site_U_iso_or_equiv
_atom_site_adp_type
_atom_site_occupancy
_atom_site_symmetry_multiplicity
_atom_site_calc_flag
_atom_site_refinement_flags
Ag1 Ag 0.459142(8) 0.440197(15) 0.597122(13) 0.02151(3) Uani 1 1 d .
C1 C 0.29255(12) 0.12998(18) 0.62715(14) 0.0182(3) Uani 1 1 d .
H1 H 0.3418 0.0846 0.6705 0.022 Uiso 1 1 calc R
C2 C 0.19169(13) 0.08522(18) 0.63829(14) 0.0175(3) Uani 1 1 d .
H2 H 0.1743 0.0111 0.6891 0.021 Uiso 1 1 calc R
C3 C 0.14790(12) 0.25310(18) 0.50417(14) 0.0159(3) Uani 1 1 d .
H3 H 0.0986 0.2978 0.4606 0.019 Uiso 1 1 calc R
C4 C 0.24899(11) 0.29693(16) 0.49271(13) 0.0139(2) Uani 1 1 d .
C5 C 0.28221(13) 0.41009(19) 0.40853(14) 0.0169(3) Uani 1 1 d .
H5A H 0.2222 0.4491 0.3719 0.020 Uiso 1 1 calc R
H5B H 0.3241 0.3554 0.3570 0.020 Uiso 1 1 calc R
C6 C 0.25437(12) 0.68672(19) 0.52699(14) 0.0179(3) Uani 1 1 d .
H6A H 0.2106 0.6180 0.5680 0.022 Uiso 1 1 calc R
H6B H 0.2847 0.7626 0.5747 0.022 Uiso 1 1 calc R
C7 C 0.19319(12) 0.76828(17) 0.44255(14) 0.0164(3) Uani 1 1 d .
C8 C 0.09955(12) 0.71158(18) 0.41089(14) 0.0168(3) Uani 1 1 d .
H8 H 0.0691 0.6288 0.4467 0.020 Uiso 1 1 calc R
C9 C 0.05114(12) 0.7805(2) 0.32427(15) 0.0183(3) Uani 1 1 d .
H9 H -0.0109 0.7389 0.3020 0.022 Uiso 1 1 calc R
C10 C 0.17823(14) 0.96204(19) 0.30467(16) 0.0198(3) Uani 1 1 d .
H10 H 0.2047 1.0494 0.2705 0.024 Uiso 1 1 calc R
C11 C 0.23294(13) 0.89773(19) 0.38833(15) 0.0192(3) Uani 1 1 d .
H11 H 0.2955 0.9402 0.4083 0.023 Uiso 1 1 calc R
N1 N 0.32132(11) 0.23654(15) 0.55587(12) 0.0160(2) Uani 1 1 d .
N2 N 0.11934(10) 0.14667(15) 0.57747(11) 0.0162(2) Uani 1 1 d .
N3 N 0.08885(11) 0.90338(18) 0.27118(13) 0.0187(3) Uani 1 1 d .
S1 S 0.35403(3) 0.57424(4) 0.46081(4) 0.01736(7) Uani 1 1 d .
O11 O 0.56975(12) 0.71741(16) 0.68891(13) 0.0273(3) Uani 1 1 d .
O12 O 0.53879(11) 0.98637(18) 0.66213(15) 0.0292(3) Uani 1 1 d .
O13 O 0.54913(10) 0.8829(2) 0.83733(13) 0.0290(3) Uani 1 1 d .
O14 O 0.40915(9) 0.82403(16) 0.72929(13) 0.0249(3) Uani 1 1 d .
Cl1 Cl 0.51680(3) 0.85311(4) 0.72885(3) 0.01587(6) Uani 1 1 d .

loop_
_atom_site_aniso_label
_atom_site_aniso_U_11
_atom_site_aniso_U_22
_atom_site_aniso_U_33
_atom_site_aniso_U_23
_atom_site_aniso_U_13
_atom_site_aniso_U_12
Ag1 0.01255(4) 0.03103(6) 0.02094(6) 0.00593(6) 0.00129(5) 0.00059(4)
C1 0.0185(6) 0.0150(6) 0.0210(7) 0.0044(5) -0.0072(5) -0.0011(5)
C2 0.0198(7) 0.0158(6) 0.0169(7) 0.0038(5) -0.0037(5) -0.0034(5)
C3 0.0157(6) 0.0159(6) 0.0162(7) 0.0019(5) -0.0020(5) 0.0027(5)
C4 0.0157(6) 0.0125(5) 0.0134(6) 0.0002(5) -0.0015(4) 0.0012(4)
C5 0.0204(7) 0.0169(6) 0.0135(7) 0.0021(5) 0.0011(5) 0.0024(5)
C6 0.0206(7) 0.0164(6) 0.0169(7) 0.0011(5) -0.0009(5) 0.0021(5)
C7 0.0203(6) 0.0137(6) 0.0151(7) -0.0006(5) 0.0003(5) 0.0024(5)
C8 0.0158(6) 0.0175(6) 0.0171(7) 0.0011(5) 0.0025(5) 0.0022(5)
C9 0.0164(6) 0.0204(7) 0.0182(8) -0.0015(6) 0.0019(5) 0.0038(5)
C10 0.0261(8) 0.0143(6) 0.0189(8) 0.0014(5) -0.0013(6) 0.0003(5)
C11 0.0226(7) 0.0149(6) 0.0202(8) 0.0000(6) -0.0024(6) -0.0016(5)
N1 0.0156(5) 0.0140(5) 0.0183(6) 0.0015(4) -0.0038(5) -0.0007(4)
N2 0.0150(5) 0.0165(5) 0.0169(7) -0.0002(4) -0.0023(4) -0.0006(4)
N3 0.0202(6) 0.0178(6) 0.0182(7) -0.0005(5) -0.0005(5) 0.0042(5)
S1 0.01367(15) 0.01810(16) 0.02031(19) 0.00649(14) 0.00276(13) -0.00026(12)
O11 0.0273(6) 0.0195(6) 0.0351(8) -0.0018(5) 0.0082(6) 0.0082(5)
O12 0.0345(8) 0.0185(6) 0.0344(9) 0.0094(6) 0.0124(6) 0.0026(5)
O13 0.0288(7) 0.0369(8) 0.0214(8) -0.0044(6) -0.0049(5) -0.0013(5)
O14 0.0144(5) 0.0289(6) 0.0315(7) 0.0038(6) -0.0023(5) 0.0007(4)
Cl1 0.01479(13) 0.01424(13) 0.01860(17) 0.00047(13) 0.00168(12) 0.00218(11)

loop_
_atom_type_symbol
_atom_type_description
_atom_type_scat_dispersion_real
_atom_type_scat_dispersion_imag
_atom_type_scat_source
C C 0.0033 0.0016 'International Tables Vol C Tables 4.2.6.8 and 6.1.1.4'
H H 0.0000 0.0000 'International Tables Vol C Tables 4.2.6.8 and 6.1.1.4'
N N 0.0061 0.0033 'International Tables Vol C Tables 4.2.6.8 and 6.1.1.4'
O O 0.0106 0.0060 'International Tables Vol C Tables 4.2.6.8 and 6.1.1.4'
S S 0.1246 0.1234 'International Tables Vol C Tables 4.2.6.8 and 6.1.1.4'
Cl Cl 0.1484 0.1585 'International Tables Vol C Tables 4.2.6.8 and 6.1.1.4'
Ag Ag -0.8971 1.1015 'International Tables Vol C Tables 4.2.6.8 and 6.1.1.4'

loop_
_geom_angle_atom_site_label_1
_geom_angle_atom_site_label_2
_geom_angle_atom_site_label_3
_geom_angle
_geom_angle_site_symmetry_1
_geom_angle_site_symmetry_3
N2 Ag1 N3 108.37(5) 4 3_545
N2 Ag1 S1 126.57(4) 4 .
N3 Ag1 S1 124.87(4) 3_545 .
N2 Ag1 N1 114.22(5) 4 .
N3 Ag1 N1 84.75(5) 3_545 .
S1 Ag1 N1 77.56(4) . .
N1 C1 C2 121.84(14) . .
N1 C1 H1 119.1 . .
C2 C1 H1 119.1 . .
N2 C2 C1 120.83(15) . .
N2 C2 H2 119.6 . .
C1 C2 H2 119.6 . .
N2 C3 C4 121.29(14) . .
N2 C3 H3 119.4 . .
C4 C3 H3 119.4 . .
N1 C4 C3 120.56(14) . .
N1 C4 C5 117.68(14) . .
C3 C4 C5 121.74(14) . .
C4 C5 S1 113.16(12) . .
C4 C5 H5A 108.9 . .
S1 C5 H5A 108.9 . .
C4 C5 H5B 108.9 . .
S1 C5 H5B 108.9 . .
H5A C5 H5B 107.8 . .
C7 C6 S1 107.57(12) . .
C7 C6 H6A 110.2 . .
S1 C6 H6A 110.2 . .
C7 C6 H6B 110.2 . .
S1 C6 H6B 110.2 . .
H6A C6 H6B 108.5 . .
C8 C7 C11 117.87(15) . .
C8 C7 C6 120.98(14) . .
C11 C7 C6 120.99(15) . .
C7 C8 C9 118.82(15) . .
C7 C8 H8 120.6 . .
C9 C8 H8 120.6 . .
N3 C9 C8 123.80(16) . .
N3 C9 H9 118.1 . .
C8 C9 H9 118.1 . .
N3 C10 C11 122.69(16) . .
N3 C10 H10 118.7 . .
C11 C10 H10 118.7 . .
C10 C11 C7 119.51(15) . .
C10 C11 H11 120.2 . .
C7 C11 H11 120.2 . .
C1 N1 C4 117.69(14) . .
C1 N1 Ag1 121.82(11) . .
C4 N1 Ag1 110.77(10) . .
C2 N2 C3 117.76(14) . .
C2 N2 Ag1 118.17(11) . 4_455
C3 N2 Ag1 124.00(10) . 4_455
C10 N3 C9 117.23(16) . .
C10 N3 Ag1 119.10(13) . 3_554
C9 N3 Ag1 118.85(12) . 3_554
C5 S1 C6 101.85(8) . .
C5 S1 Ag1 100.36(6) . .
C6 S1 Ag1 108.88(6) . .
O14 Cl1 O11 109.49(9) . .
O14 Cl1 O12 109.60(8) . .
O11 Cl1 O12 109.69(9) . .
O14 Cl1 O13 108.26(9) . .
O11 Cl1 O13 109.25(10) . .
O12 Cl1 O13 110.54(11) . .

loop_
_geom_bond_atom_site_label_1
_geom_bond_atom_site_label_2
_geom_bond_distance
_geom_bond_site_symmetry_2
Ag1 N2 2.2373(14) 4
Ag1 N3 2.3040(17) 3_545
Ag1 S1 2.4822(6) .
Ag1 N1 2.5617(14) .
C1 N1 1.335(2) .
C1 C2 1.381(2) .
C1 H1 0.9300 .
C2 N2 1.327(2) .
C2 H2 0.9300 .
C3 N2 1.351(2) .
C3 C4 1.382(2) .
C3 H3 0.9300 .
C4 N1 1.340(2) .
C4 C5 1.501(2) .
C5 S1 1.8146(18) .
C5 H5A 0.9700 .
C5 H5B 0.9700 .
C6 C7 1.504(2) .
C6 S1 1.8231(17) .
C6 H6A 0.9700 .
C6 H6B 0.9700 .
C7 C8 1.377(2) .
C7 C11 1.402(2) .
C8 C9 1.393(2) .
C8 H8 0.9300 .
C9 N3 1.341(2) .
C9 H9 0.9300 .
C10 N3 1.341(2) .
C10 C11 1.388(3) .
C10 H10 0.9300 .
C11 H11 0.9300 .
N2 Ag1 2.2373(14) 4_455
N3 Ag1 2.3040(17) 3_554
O11 Cl1 1.4436(14) .
O12 Cl1 1.4466(16) .
O13 Cl1 1.4539(17) .
O14 Cl1 1.4299(14) .
